data_2206322
loop_
_publ_author_name
'Song, Xin-Jian'
'Shi, Bo-An'
'Wang, Yan-Gang'
'Liu, Hong-Xia'
'Wang, Yan'

_publ_section_title 2-(2,4-Dichlorophenoxy)-<i>N</i>-[5-(3-pyridyl)-1,3,4-thiadiazol-2-yl]acetamide
_journal_issue 7
_journal_name_full 'Acta Crystallographica Section E'
_journal_page_first o2254
_journal_page_last o2255
_journal_paper_doi 10.1107/S1600536805019343
_journal_volume 61
_journal_year 2005
_chemical_formula_iupac 'C15 H10 Cl2 N4 O2 S'
_chemical_formula_moiety 'C15 H10 Cl2 N4 O2 S'
_chemical_formula_sum 'C15 H10 Cl2 N4 O2 S'
_chemical_formula_weight 381.23
_chemical_melting_point 528
_chemical_name_systematic
;
2-(2,4-Dichlorophenoxy)-N-[5-(3-pyridyl)-1,3,4-thiadiazol-2-yl]acetamide
;
_space_group_IT_number 14
_symmetry_cell_setting monoclinic
_symmetry_space_group_name_Hall '-P 2ybc'
_symmetry_space_group_name_H-M 'P 1 21/c 1'
_atom_sites_solution_hydrogens geom
_atom_sites_solution_primary direct
_atom_sites_solution_secondary difmap
_audit_creation_method SHELXL97
_cell_angle_alpha 90.00
_cell_angle_beta 92.811(2)
_cell_angle_gamma 90.00
_cell_formula_units_Z 4
_cell_length_a 7.6550(7)
_cell_length_b 9.0221(8)
_cell_length_c 22.927(2)
_cell_measurement_reflns_used 2934
_cell_measurement_temperature 292(2)
_cell_measurement_theta_max 27.67
_cell_measurement_theta_min 2.43
_cell_volume 1581.5(2)
_computing_cell_refinement 'SAINT (Bruker, 2001)'
_computing_data_collection 'SMART (Bruker, 2001)'
_computing_data_reduction SAINT
_computing_molecular_graphics 'SHELXTL (Sheldrick, 2001)'
_computing_publication_material SHELXTL
_computing_structure_refinement 'SHELXL97 (Sheldrick, 1997)'
_computing_structure_solution 'SHELXS97 (Sheldrick, 1997)'
_diffrn_ambient_temperature 292(2)
_diffrn_measured_fraction_theta_full 0.996
_diffrn_measured_fraction_theta_max 0.996
_diffrn_measurement_device_type 'Bruker SMART CCD area-detector'
_diffrn_measurement_method '\f and \w'
_diffrn_radiation_monochromator graphite
_diffrn_radiation_source 'fine-focus sealed tube'
_diffrn_radiation_type MoK\a
_diffrn_radiation_wavelength 0.71073
_diffrn_reflns_av_R_equivalents 0.0237
_diffrn_reflns_av_sigmaI/netI 0.0321
_diffrn_reflns_limit_h_max 6
_diffrn_reflns_limit_h_min -9
_diffrn_reflns_limit_k_max 11
_diffrn_reflns_limit_k_min -10
_diffrn_reflns_limit_l_max 28
_diffrn_reflns_limit_l_min -28
_diffrn_reflns_number 8360
_diffrn_reflns_theta_full 26.00
_diffrn_reflns_theta_max 26.00
_diffrn_reflns_theta_min 1.78
_diffrn_standards_decay_% 0
_diffrn_standards_interval_count 0
_diffrn_standards_interval_time 0
_diffrn_standards_number 0
_exptl_absorpt_coefficient_mu 0.559
_exptl_absorpt_correction_T_max 0.8964
_exptl_absorpt_correction_T_min 0.8502
_exptl_absorpt_correction_type multi-scan
_exptl_absorpt_process_details '(SADABS; Sheldrick, 1996)'
_exptl_crystal_colour colourless
_exptl_crystal_density_diffrn 1.601
_exptl_crystal_density_method 'not measured'
_exptl_crystal_description block
_exptl_crystal_F_000 776
_exptl_crystal_size_max 0.30
_exptl_crystal_size_mid 0.20
_exptl_crystal_size_min 0.20
_refine_diff_density_max 0.386
_refine_diff_density_min -0.208
_refine_ls_extinction_method none
_refine_ls_goodness_of_fit_ref 1.078
_refine_ls_hydrogen_treatment constr
_refine_ls_matrix_type full
_refine_ls_number_parameters 217
_refine_ls_number_reflns 3100
_refine_ls_number_restraints 0
_refine_ls_restrained_S_all 1.078
_refine_ls_R_factor_all 0.0503
_refine_ls_R_factor_gt 0.0419
_refine_ls_shift/su_max 0.001
_refine_ls_shift/su_mean 0.000
_refine_ls_structure_factor_coef Fsqd
_refine_ls_weighting_details 'calc w = 1/[\s^2^(Fo^2^)+(0.0684P)^2^+0.38P] where P = (Fo^2^+2Fc^2^)/3'
_refine_ls_weighting_scheme calc
_refine_ls_wR_factor_gt 0.1076
_refine_ls_wR_factor_ref 0.1216
_reflns_number_gt 2641
_reflns_number_total 3100
_reflns_threshold_expression I>2\s(I)
_cod_data_source_file ww6406.cif
_cod_data_source_block I
_cod_depositor_comments
;
The following automatic conversions were performed:
'_symmetry_cell_setting' value 'Monoclinic' changed to 'monoclinic'
according to '/home/saulius/struct/CIF-dictionaries/cif_core.dic'
dictionary named 'cif_core.dic' version 2.4.1 from 2010-06-29.

Automatic conversion script
Id: cif_fix_enum 1527 2010-12-29 10:47:43Z saulius 

The following automatic conversions were performed:

'_symmetry_cell_setting' value 'Monoclinic' changed to 'monoclinic'
according to /home/saulius/struct/CIF-dictionaries/cif_core.dic
dictionary named 'cif_core.dic' version 2.4.1 from 2010-06-29.

Automatic conversion script
Id: cif_fix_values 1715 2011-07-08 13:25:40Z adriana 
;
_cod_original_cell_volume 1581.6(2)
_cod_original_sg_symbol_H-M 'P 21 /c'
_cod_database_code 2206322
_cod_database_fobs_code 2206322

loop_
_symmetry_equiv_pos_as_xyz
'x, y, z'
'-x, y+1/2, -z+1/2'
'-x, -y, -z'
'x, -y-1/2, z-1/2'

loop_
_atom_site_label
_atom_site_fract_x
_atom_site_fract_y
_atom_site_fract_z
_atom_site_U_iso_or_equiv
_atom_site_adp_type
_atom_site_calc_flag
_atom_site_refinement_flags
_atom_site_occupancy
_atom_site_type_symbol
C6 0.8000(3) 0.7468(2) 0.12476(9) 0.0307(5) Uani d . 1 C
C1 0.8454(3) 0.8435(3) 0.08093(9) 0.0357(5) Uani d . 1 C
C2 0.9129(3) 0.9821(3) 0.09370(10) 0.0390(5) Uani d . 1 C
H2 0.9429 1.0457 0.0639 0.047 Uiso calc R 1 H
C3 0.9354(3) 1.0252(2) 0.15107(10) 0.0347(5) Uani d . 1 C
C4 0.8882(3) 0.9337(3) 0.19528(11) 0.0398(6) Uani d . 1 C
H4 0.9016 0.9647 0.2339 0.048 Uiso calc R 1 H
C5 0.8202(3) 0.7947(3) 0.18206(10) 0.0383(6) Uani d . 1 C
H5 0.7877 0.7328 0.2121 0.046 Uiso calc R 1 H
C7 0.6985(3) 0.5153(2) 0.15412(10) 0.0377(5) Uani d . 1 C
H7A 0.6156 0.5634 0.1786 0.045 Uiso calc R 1 H
H7B 0.8044 0.4960 0.1779 0.045 Uiso calc R 1 H
C8 0.6227(3) 0.3705(2) 0.13181(10) 0.0346(5) Uani d . 1 C
C9 0.4995(3) 0.1486(2) 0.17362(9) 0.0297(5) Uani d . 1 C
C10 0.3824(3) -0.0900(2) 0.15232(9) 0.0307(5) Uani d . 1 C
C11 0.3137(3) -0.2302(2) 0.12851(10) 0.0327(5) Uani d . 1 C
C15 0.2317(3) -0.3286(3) 0.16523(10) 0.0388(5) Uani d . 1 C
H15 0.2238 -0.3020 0.2042 0.047 Uiso calc R 1 H
C14 0.1757(4) -0.4917(3) 0.09168(12) 0.0572(8) Uani d . 1 C
H14 0.1280 -0.5811 0.0785 0.069 Uiso calc R 1 H
C13 0.2532(4) -0.4032(3) 0.05207(12) 0.0603(8) Uani d . 1 C
H13 0.2586 -0.4324 0.0133 0.072 Uiso calc R 1 H
C12 0.3231(4) -0.2696(3) 0.07075(11) 0.0484(7) Uani d . 1 C
H12 0.3760 -0.2069 0.0447 0.058 Uiso calc R 1 H
Cl1 0.81031(12) 0.79051(8) 0.00883(3) 0.0654(3) Uani d . 1 Cl
Cl2 1.02256(9) 1.19985(7) 0.16702(3) 0.0489(2) Uani d . 1 Cl
N1 0.5670(3) 0.2889(2) 0.17763(8) 0.0346(4) Uani d . 1 N
H1 0.5750 0.3290 0.2117 0.041 Uiso calc R 1 H
N2 0.4626(3) 0.0771(2) 0.22056(8) 0.0358(5) Uani d . 1 N
N3 0.3953(3) -0.0613(2) 0.20804(8) 0.0352(4) Uani d . 1 N
N4 0.1641(3) -0.4580(2) 0.14819(9) 0.0493(6) Uani d . 1 N
O1 0.7374(2) 0.61078(17) 0.10759(6) 0.0379(4) Uani d . 1 O
O2 0.6136(3) 0.3275(2) 0.08191(7) 0.0505(5) Uani d . 1 O
S1 0.45450(8) 0.05412(6) 0.10930(2) 0.03408(18) Uani d . 1 S

loop_
_atom_site_aniso_label
_atom_site_aniso_U_11
_atom_site_aniso_U_22
_atom_site_aniso_U_33
_atom_site_aniso_U_12
_atom_site_aniso_U_13
_atom_site_aniso_U_23
C6 0.0335(11) 0.0259(10) 0.0330(11) -0.0035(9) 0.0043(9) 0.0012(9)
C1 0.0429(13) 0.0354(12) 0.0291(11) -0.0040(10) 0.0038(10) 0.0016(9)
C2 0.0451(13) 0.0320(12) 0.0402(12) -0.0083(11) 0.0049(11) 0.0062(10)
C3 0.0322(12) 0.0274(11) 0.0444(13) 0.0002(9) 0.0022(10) -0.0037(10)
C4 0.0484(14) 0.0346(12) 0.0362(12) 0.0009(11) 0.0003(11) -0.0051(10)
C5 0.0515(15) 0.0336(12) 0.0302(11) -0.0019(11) 0.0055(10) 0.0041(9)
C7 0.0522(14) 0.0286(11) 0.0327(12) -0.0056(11) 0.0067(10) 0.0033(9)
C8 0.0418(13) 0.0294(11) 0.0328(12) -0.0020(10) 0.0044(10) 0.0035(9)
C9 0.0321(11) 0.0295(11) 0.0276(10) -0.0002(9) 0.0034(9) 0.0009(9)
C10 0.0314(11) 0.0295(11) 0.0314(11) -0.0002(9) 0.0039(9) 0.0041(9)
C11 0.0332(12) 0.0281(11) 0.0370(12) 0.0002(9) 0.0035(10) -0.0002(9)
C15 0.0456(14) 0.0368(12) 0.0340(12) -0.0066(11) 0.0037(10) -0.0013(10)
C14 0.079(2) 0.0393(14) 0.0548(17) -0.0190(14) 0.0139(15) -0.0125(12)
C13 0.091(2) 0.0483(16) 0.0426(15) -0.0191(16) 0.0142(15) -0.0154(13)
C12 0.0660(18) 0.0431(14) 0.0371(13) -0.0140(13) 0.0127(12) -0.0005(11)
Cl1 0.1102(7) 0.0580(5) 0.0279(3) -0.0314(4) 0.0034(4) 0.0015(3)
Cl2 0.0525(4) 0.0322(3) 0.0620(4) -0.0081(3) 0.0013(3) -0.0073(3)
N1 0.0465(11) 0.0291(10) 0.0286(9) -0.0085(8) 0.0063(8) -0.0020(7)
N2 0.0476(12) 0.0296(10) 0.0304(10) -0.0071(9) 0.0044(8) 0.0011(8)
N3 0.0457(11) 0.0299(10) 0.0301(10) -0.0044(9) 0.0033(8) 0.0022(8)
N4 0.0649(15) 0.0367(12) 0.0470(12) -0.0160(11) 0.0094(11) -0.0043(9)
O1 0.0534(10) 0.0317(8) 0.0288(8) -0.0110(7) 0.0040(7) 0.0034(6)
O2 0.0771(14) 0.0434(10) 0.0315(9) -0.0164(9) 0.0071(9) -0.0019(7)
S1 0.0448(3) 0.0316(3) 0.0260(3) -0.0061(2) 0.0031(2) 0.0014(2)

loop_
_atom_type_symbol
_atom_type_description
_atom_type_scat_dispersion_real
_atom_type_scat_dispersion_imag
_atom_type_scat_source
C C 0.0033 0.0016 'International Tables Vol C Tables 4.2.6.8 and 6.1.1.4'
H H 0.0000 0.0000 'International Tables Vol C Tables 4.2.6.8 and 6.1.1.4'
N N 0.0061 0.0033 'International Tables Vol C Tables 4.2.6.8 and 6.1.1.4'
O O 0.0106 0.0060 'International Tables Vol C Tables 4.2.6.8 and 6.1.1.4'
S S 0.1246 0.1234 'International Tables Vol C Tables 4.2.6.8 and 6.1.1.4'
Cl Cl 0.1484 0.1585 'International Tables Vol C Tables 4.2.6.8 and 6.1.1.4'

loop_
_geom_angle_atom_site_label_1
_geom_angle_atom_site_label_2
_geom_angle_atom_site_label_3
_geom_angle
_geom_angle_publ_flag
O1 C6 C5 125.05(19) ?
O1 C6 C1 116.87(19) ?
C5 C6 C1 118.1(2) ?
C2 C1 C6 121.4(2) ?
C2 C1 Cl1 119.50(18) ?
C6 C1 Cl1 119.09(18) ?
C3 C2 C1 119.2(2) ?
C3 C2 H2 120.4 ?
C1 C2 H2 120.4 ?
C4 C3 C2 120.9(2) ?
C4 C3 Cl2 120.10(18) ?
C2 C3 Cl2 119.01(18) ?
C3 C4 C5 119.6(2) ?
C3 C4 H4 120.2 ?
C5 C4 H4 120.2 ?
C6 C5 C4 120.9(2) ?
C6 C5 H5 119.6 ?
C4 C5 H5 119.6 ?
O1 C7 C8 111.30(18) ?
O1 C7 H7A 109.4 ?
C8 C7 H7A 109.4 ?
O1 C7 H7B 109.4 ?
C8 C7 H7B 109.4 ?
H7A C7 H7B 108.0 ?
O2 C8 N1 123.3(2) yes
O2 C8 C7 127.1(2) yes
N1 C8 C7 109.58(18) yes
N2 C9 N1 120.06(19) ?
N2 C9 S1 114.90(17) ?
N1 C9 S1 125.04(16) ?
N3 C10 C11 123.07(19) yes
N3 C10 S1 113.39(16) ?
C11 C10 S1 123.54(16) ?
C12 C11 C15 117.6(2) ?
C12 C11 C10 123.1(2) ?
C15 C11 C10 119.3(2) ?
N4 C15 C11 124.3(2) ?
N4 C15 H15 117.9 ?
C11 C15 H15 117.9 ?
N4 C14 C13 124.3(3) ?
N4 C14 H14 117.9 ?
C13 C14 H14 117.9 ?
C14 C13 C12 118.6(3) ?
C14 C13 H13 120.7 ?
C12 C13 H13 120.7 ?
C11 C12 C13 119.1(2) ?
C11 C12 H12 120.4 ?
C13 C12 H12 120.4 ?
C8 N1 C9 125.25(19) yes
C8 N1 H1 117.4 ?
C9 N1 H1 117.4 ?
C9 N2 N3 111.89(18) ?
C10 N3 N2 113.24(18) ?
C15 N4 C14 116.1(2) ?
C6 O1 C7 114.39(17) yes
C9 S1 C10 86.58(10) ?

loop_
_geom_bond_atom_site_label_1
_geom_bond_atom_site_label_2
_geom_bond_distance
_geom_bond_publ_flag
C6 O1 1.368(3) yes
C6 C5 1.385(3) ?
C6 C1 1.387(3) ?
C1 C2 1.380(3) ?
C1 Cl1 1.729(2) ?
C2 C3 1.374(3) ?
C2 H2 0.9300 ?
C3 C4 1.369(3) ?
C3 Cl2 1.743(2) ?
C4 C5 1.386(3) ?
C4 H4 0.9300 ?
C5 H5 0.9300 ?
C7 O1 1.414(3) ?
C7 C8 1.509(3) yes
C7 H7A 0.9700 ?
C7 H7B 0.9700 ?
C8 O2 1.207(3) yes
C8 N1 1.368(3) yes
C9 N2 1.298(3) yes
C9 N1 1.368(3) yes
C9 S1 1.724(2) ?
C10 N3 1.302(3) yes
C10 C11 1.465(3) yes
C10 S1 1.738(2) ?
C11 C12 1.377(3) ?
C11 C15 1.394(3) ?
C15 N4 1.328(3) yes
C15 H15 0.9300 ?
C14 N4 1.338(3) yes
C14 C13 1.366(4) ?
C14 H14 0.9300 ?
C13 C12 1.378(4) ?
C13 H13 0.9300 ?
C12 H12 0.9300 ?
N1 H1 0.8600 ?
N2 N3 1.376(3) ?

loop_
_geom_hbond_atom_site_label_D
_geom_hbond_atom_site_label_H
_geom_hbond_atom_site_label_A
_geom_hbond_site_symmetry_A
_geom_hbond_distance_DH
_geom_hbond_distance_HA
_geom_hbond_distance_DA
_geom_hbond_angle_DHA
C14 H14 Cl1 3_655 0.93 2.81 3.552(3) 138
C7 H7A N2 2_655 0.97 2.42 3.230(3) 141
N1 H1 N3 2_655 0.86 2.09 2.951(3) 176

loop_
_geom_torsion_atom_site_label_1
_geom_torsion_atom_site_label_2
_geom_torsion_atom_site_label_3
_geom_torsion_atom_site_label_4
_geom_torsion
_geom_torsion_publ_flag
O1 C6 C1 C2 -178.8(2) ?
C5 C6 C1 C2 1.6(4) ?
O1 C6 C1 Cl1 3.2(3) ?
C5 C6 C1 Cl1 -176.47(19) ?
C6 C1 C2 C3 -0.1(4) ?
Cl1 C1 C2 C3 178.00(19) ?
C1 C2 C3 C4 -1.4(4) ?
C1 C2 C3 Cl2 179.44(18) ?
C2 C3 C4 C5 1.4(4) ?
Cl2 C3 C4 C5 -179.54(18) ?
O1 C6 C5 C4 178.7(2) ?
C1 C6 C5 C4 -1.7(4) ?
C3 C4 C5 C6 0.3(4) ?
O1 C7 C8 O2 9.0(4) yes
O1 C7 C8 N1 -172.60(19) yes
N3 C10 C11 C12 -170.3(2) ?
S1 C10 C11 C12 9.7(3) ?
N3 C10 C11 C15 10.9(3) ?
S1 C10 C11 C15 -169.10(18) yes
C12 C11 C15 N4 0.7(4) ?
C10 C11 C15 N4 179.6(2) ?
N4 C14 C13 C12 -0.6(5) ?
C15 C11 C12 C13 -0.5(4) ?
C10 C11 C12 C13 -179.3(3) ?
C14 C13 C12 C11 0.4(5) ?
O2 C8 N1 C9 2.0(4) yes
C7 C8 N1 C9 -176.5(2) ?
N2 C9 N1 C8 174.9(2) ?
S1 C9 N1 C8 -5.9(3) yes
N1 C9 N2 N3 179.63(19) ?
S1 C9 N2 N3 0.4(3) ?
C11 C10 N3 N2 -179.75(19) ?
S1 C10 N3 N2 0.3(2) ?
C9 N2 N3 C10 -0.4(3) ?
C11 C15 N4 C14 -0.9(4) ?
C13 C14 N4 C15 0.8(5) ?
C5 C6 O1 C7 -2.3(3) yes
C1 C6 O1 C7 178.1(2) ?
C8 C7 O1 C6 177.43(19) ?
N2 C9 S1 C10 -0.19(18) ?
N1 C9 S1 C10 -179.4(2) ?
N3 C10 S1 C9 -0.05(18) ?
C11 C10 S1 C9 179.97(19) ?

loop_
_cod_related_entry_id
_cod_related_entry_database
_cod_related_entry_code
1 ChemSpider 3345247
